data_7044568
loop_
_publ_author_name
'Sethuraman, Muthuramalingam'
'Khamrang, Themmila'
'Velusamy, Marappan'
'Ramasamy, Mayilmurugan'

_publ_section_title
;
 Catalytic fixation of atmospheric carbon dioxide by copper(II) complexes
 of bidentate ligands
;
_journal_name_full 'Dalton Trans.'
_journal_paper_doi 10.1039/C7DT03062B
_journal_year 2017
_chemical_formula_sum 'C30 H26 Cl Cu N6 O4'
_chemical_formula_weight 633.56
_chemical_name_systematic
;
 ?
;
_space_group_crystal_system monoclinic
_space_group_IT_number 15
_space_group_name_Hall '-C 2yc'
_space_group_name_H-M_alt 'C 1 2/c 1'
_symmetry_space_group_name_Hall '-C 2yc'
_symmetry_space_group_name_H-M 'C 1 2/c 1'
_atom_sites_solution_hydrogens geom
_audit_creation_method SHELXL-2013
_audit_update_record
;
2017-08-08 deposited with the CCDC.
2017-10-27 downloaded from the CCDC.
;
_cell_angle_alpha 90
_cell_angle_beta 114.588(9)
_cell_angle_gamma 90
_cell_formula_units_Z 4
_cell_length_a 14.5802(11)
_cell_length_b 14.7784(8)
_cell_length_c 14.3077(11)
_cell_measurement_reflns_used 2858
_cell_measurement_temperature 293(2)
_cell_measurement_theta_max 26.370
_cell_measurement_theta_min 3.132
_cell_volume 2803.4(4)
_computing_structure_refinement 'SHELXL-2013 (Sheldrick, 2013)'
_diffrn_ambient_temperature 293(2)
_diffrn_measured_fraction_theta_full 0.998
_diffrn_measured_fraction_theta_max 0.998
_diffrn_measurement_device_type EOS,Gemini
_diffrn_radiation_type MoK\a
_diffrn_radiation_wavelength 0.71073
_diffrn_reflns_av_R_equivalents 0.0232
_diffrn_reflns_av_unetI/netI 0.0333
_diffrn_reflns_Laue_measured_fraction_full 0.998
_diffrn_reflns_Laue_measured_fraction_max 0.998
_diffrn_reflns_limit_h_max 18
_diffrn_reflns_limit_h_min -17
_diffrn_reflns_limit_k_max 17
_diffrn_reflns_limit_k_min -18
_diffrn_reflns_limit_l_max 11
_diffrn_reflns_limit_l_min -17
_diffrn_reflns_number 6239
_diffrn_reflns_point_group_measured_fraction_full 0.998
_diffrn_reflns_point_group_measured_fraction_max 0.998
_diffrn_reflns_theta_full 25.242
_diffrn_reflns_theta_max 26.370
_diffrn_reflns_theta_min 3.132
_exptl_absorpt_coefficient_mu 0.923
_exptl_crystal_colour blue
_exptl_crystal_density_diffrn 1.501
_exptl_crystal_description needle
_exptl_crystal_F_000 1304
_exptl_crystal_size_max 0.46
_exptl_crystal_size_mid 0.40
_exptl_crystal_size_min 0.35
_refine_diff_density_max 1.058
_refine_diff_density_min -0.464
_refine_diff_density_rms 0.110
_refine_ls_extinction_method none
_refine_ls_goodness_of_fit_ref 1.022
_refine_ls_hydrogen_treatment constr
_refine_ls_matrix_type full
_refine_ls_number_parameters 191
_refine_ls_number_reflns 2858
_refine_ls_number_restraints 0
_refine_ls_restrained_S_all 1.022
_refine_ls_R_factor_all 0.0898
_refine_ls_R_factor_gt 0.0757
_refine_ls_shift/su_max 0.000
_refine_ls_shift/su_mean 0.000
_refine_ls_structure_factor_coef Fsqd
_refine_ls_weighting_details 'w=1/[\s^2^(Fo^2^)+(0.1568P)^2^+5.2328P] where P=(Fo^2^+2Fc^2^)/3'
_refine_ls_weighting_scheme calc
_refine_ls_wR_factor_gt 0.2196
_refine_ls_wR_factor_ref 0.2349
_reflns_Friedel_coverage 0.000
_reflns_number_gt 2301
_reflns_number_total 2858
_reflns_threshold_expression 'I > 2\s(I)'
_cod_data_source_file c7dt03062b2.cif
_cod_data_source_block shelx_CCDC2
_cod_database_code 7044568
_shelx_space_group_comment
;
The symmetry employed for this shelxl refinement is uniquely defined
by the following loop, which should always be used as a source of
symmetry information in preference to the above space-group names.
They are only intended as comments.
;
_shelxl_version_number 2013-4

loop_
_space_group_symop_operation_xyz
'x, y, z'
'-x, y, -z+1/2'
'x+1/2, y+1/2, z'
'-x+1/2, y+1/2, -z+1/2'
'-x, -y, -z'
'x, -y, z-1/2'
'-x+1/2, -y+1/2, -z'
'x+1/2, -y+1/2, z-1/2'

loop_
_atom_site_label
_atom_site_type_symbol
_atom_site_fract_x
_atom_site_fract_y
_atom_site_fract_z
_atom_site_U_iso_or_equiv
_atom_site_adp_type
_atom_site_occupancy
_atom_site_site_symmetry_order
_atom_site_calc_flag
_atom_site_refinement_flags_posn
_atom_site_refinement_flags_adp
_atom_site_refinement_flags_occupancy
Cu1 Cu 0.5000 0.78461(6) 0.2500 0.0518(3) Uani 1 2 d S T P
Cl1 Cl 0.5000 0.11777(13) 0.2500 0.0619(5) Uani 1 2 d S T P
N3 N 0.5978(3) 0.8245(3) 0.1940(3) 0.0487(9) Uani 1 1 d . . .
N1 N 0.6235(3) 0.7123(2) 0.3466(3) 0.0400(7) Uani 1 1 d . . .
N2 N 0.8072(3) 0.6220(3) 0.4573(3) 0.0559(10) Uani 1 1 d . . .
C1 C 0.6375(3) 0.6617(3) 0.4315(3) 0.0410(9) Uani 1 1 d . . .
C8 C 0.7287(3) 0.6154(3) 0.4857(3) 0.0503(11) Uani 1 1 d . . .
C2 C 0.5607(3) 0.6564(3) 0.4666(4) 0.0485(10) Uani 1 1 d . . .
H2 H 0.5003 0.6870 0.4311 0.058 Uiso 1 1 calc R U .
C10 C 0.7010(3) 0.7188(3) 0.3210(3) 0.0425(9) Uani 1 1 d . . .
C9 C 0.7919(3) 0.6726(3) 0.3774(4) 0.0529(11) Uani 1 1 d . . .
H9 H 0.8441 0.6786 0.3566 0.064 Uiso 1 1 calc R U .
C11 C 0.6836(3) 0.7760(3) 0.2292(3) 0.0469(10) Uani 1 1 d . . .
C6 C 0.6637(5) 0.5568(3) 0.6039(4) 0.0597(13) Uani 1 1 d . . .
C3 C 0.5737(4) 0.6065(3) 0.5529(4) 0.0541(11) Uani 1 1 d . . .
C5 C 0.6774(6) 0.4973(4) 0.6948(5) 0.086(2) Uani 1 1 d . . .
H5A H 0.6180 0.5004 0.7079 0.129 Uiso 1 1 calc R U .
H5B H 0.7346 0.5179 0.7543 0.129 Uiso 1 1 calc R U .
H5C H 0.6883 0.4359 0.6799 0.129 Uiso 1 1 calc R U .
C7 C 0.7396(4) 0.5627(3) 0.5716(4) 0.0579(13) Uani 1 1 d . . .
H7 H 0.7994 0.5314 0.6070 0.070 Uiso 1 1 calc R U .
C13 C 0.7231(6) 0.8321(6) 0.0933(5) 0.087(2) Uani 1 1 d . . .
H13 H 0.7631 0.8327 0.0569 0.105 Uiso 1 1 calc R U .
C15 C 0.5770(4) 0.8777(4) 0.1109(4) 0.0664(14) Uani 1 1 d . . .
H15 H 0.5179 0.9116 0.0862 0.080 Uiso 1 1 calc R U .
C12 C 0.7490(5) 0.7776(4) 0.1812(5) 0.0713(15) Uani 1 1 d . . .
H12 H 0.8081 0.7437 0.2063 0.086 Uiso 1 1 calc R U .
C14 C 0.6388(6) 0.8836(5) 0.0623(5) 0.0821(19) Uani 1 1 d . . .
H14 H 0.6234 0.9233 0.0073 0.099 Uiso 1 1 calc R U .
C4 C 0.4908(5) 0.6071(4) 0.5905(5) 0.0743(16) Uani 1 1 d . . .
H4A H 0.5099 0.5693 0.6502 0.111 Uiso 1 1 calc R U .
H4B H 0.4295 0.5847 0.5373 0.111 Uiso 1 1 calc R U .
H4C H 0.4804 0.6679 0.6079 0.111 Uiso 1 1 calc R U .
O1 O 0.4845(13) 0.1895(11) 0.1880(10) 0.273(7) Uani 1 1 d . . .
O2 O 0.4234(14) 0.0852(10) 0.247(2) 0.452(17) Uani 1 1 d . . .

loop_
_atom_site_aniso_label
_atom_site_aniso_U_11
_atom_site_aniso_U_22
_atom_site_aniso_U_33
_atom_site_aniso_U_23
_atom_site_aniso_U_13
_atom_site_aniso_U_12
Cu1 0.0359(5) 0.0653(6) 0.0524(5) 0.000 0.0167(3) 0.000
Cl1 0.0572(10) 0.0673(10) 0.0617(11) 0.000 0.0253(8) 0.000
N3 0.046(2) 0.0487(19) 0.047(2) -0.0037(16) 0.0148(16) -0.0129(16)
N1 0.0364(17) 0.0415(17) 0.0380(17) -0.0036(14) 0.0114(14) 0.0006(13)
N2 0.040(2) 0.056(2) 0.063(2) -0.011(2) 0.0133(18) 0.0104(16)
C1 0.042(2) 0.0355(19) 0.040(2) -0.0072(16) 0.0117(16) 0.0003(15)
C8 0.052(3) 0.041(2) 0.043(2) -0.0105(18) 0.0053(19) 0.0056(18)
C2 0.046(2) 0.047(2) 0.050(2) 0.0012(19) 0.0179(19) 0.0028(18)
C10 0.0346(19) 0.045(2) 0.045(2) -0.0166(17) 0.0139(17) -0.0036(15)
C9 0.040(2) 0.061(3) 0.055(3) -0.018(2) 0.016(2) 0.0031(19)
C11 0.041(2) 0.054(2) 0.045(2) -0.0156(18) 0.0168(18) -0.0102(17)
C6 0.078(4) 0.042(2) 0.039(2) -0.0021(18) 0.005(2) -0.007(2)
C3 0.068(3) 0.046(2) 0.046(2) -0.0029(19) 0.021(2) -0.008(2)
C5 0.107(5) 0.070(4) 0.057(3) 0.019(3) 0.011(3) -0.008(3)
C7 0.059(3) 0.045(2) 0.047(3) -0.003(2) 0.000(2) 0.005(2)
C13 0.090(5) 0.119(5) 0.078(4) -0.011(4) 0.060(4) -0.024(4)
C15 0.066(3) 0.069(3) 0.057(3) 0.011(3) 0.017(2) -0.013(3)
C12 0.063(3) 0.088(4) 0.079(4) -0.012(3) 0.045(3) -0.006(3)
C14 0.094(5) 0.094(4) 0.063(3) 0.005(3) 0.037(3) -0.033(4)
C4 0.090(4) 0.074(4) 0.071(4) 0.008(3) 0.047(3) -0.009(3)
O1 0.266(15) 0.300(14) 0.224(13) 0.137(11) 0.072(14) 0.062(14)
O2 0.391(19) 0.245(11) 1.01(5) -0.28(2) 0.57(3) -0.197(13)

loop_
_atom_type_symbol
_atom_type_description
_atom_type_scat_dispersion_real
_atom_type_scat_dispersion_imag
_atom_type_scat_source
C C 0.0033 0.0016 'International Tables Vol C Tables 4.2.6.8 and 6.1.1.4'
H H 0.0000 0.0000 'International Tables Vol C Tables 4.2.6.8 and 6.1.1.4'
Cu Cu 0.3201 1.2651 'International Tables Vol C Tables 4.2.6.8 and 6.1.1.4'
N N 0.0061 0.0033 'International Tables Vol C Tables 4.2.6.8 and 6.1.1.4'
Cl Cl 0.1484 0.1585 'International Tables Vol C Tables 4.2.6.8 and 6.1.1.4'
O O 0.0106 0.0060 'International Tables Vol C Tables 4.2.6.8 and 6.1.1.4'

loop_
_geom_angle_atom_site_label_1
_geom_angle_atom_site_label_2
_geom_angle_atom_site_label_3
_geom_angle
_geom_angle_site_symmetry_1
_geom_angle_site_symmetry_3
N3 Cu1 N3 145.6(2) . 2_655
N3 Cu1 N1 81.45(15) . .
N3 Cu1 N1 117.15(15) 2_655 .
N3 Cu1 N1 117.15(15) . 2_655
N3 Cu1 N1 81.45(15) 2_655 2_655
N1 Cu1 N1 117.37(18) . 2_655
O2 Cl1 O2 132.6(15) 2_655 .
O2 Cl1 O1 113.2(15) 2_655 2_655
O2 Cl1 O1 104.0(10) . 2_655
O2 Cl1 O1 104.0(10) 2_655 .
O2 Cl1 O1 113.2(15) . .
O1 Cl1 O1 75.5(14) 2_655 .
C11 N3 C15 118.2(4) . .
C11 N3 Cu1 113.6(3) . .
C15 N3 Cu1 126.2(4) . .
C10 N1 C1 117.0(3) . .
C10 N1 Cu1 112.6(3) . .
C1 N1 Cu1 130.3(3) . .
C9 N2 C8 116.3(4) . .
N1 C1 C2 120.0(4) . .
N1 C1 C8 120.9(4) . .
C2 C1 C8 119.1(4) . .
N2 C8 C7 119.7(4) . .
N2 C8 C1 121.1(4) . .
C7 C8 C1 119.2(5) . .
C3 C2 C1 121.0(4) . .
N1 C10 C9 120.8(4) . .
N1 C10 C11 115.5(4) . .
C9 C10 C11 123.6(4) . .
N2 C9 C10 123.8(4) . .
N3 C11 C12 121.9(5) . .
N3 C11 C10 115.0(4) . .
C12 C11 C10 123.0(5) . .
C7 C6 C3 120.0(5) . .
C7 C6 C5 119.5(5) . .
C3 C6 C5 120.5(6) . .
C2 C3 C6 119.4(5) . .
C2 C3 C4 118.8(5) . .
C6 C3 C4 121.8(5) . .
C6 C7 C8 121.2(4) . .
C14 C13 C12 119.0(5) . .
N3 C15 C14 122.6(6) . .
C11 C12 C13 117.9(6) . .
C15 C14 C13 120.2(6) . .
Cl1 O1 O1 52.3(7) . 2_655

loop_
_geom_bond_atom_site_label_1
_geom_bond_atom_site_label_2
_geom_bond_distance
_geom_bond_site_symmetry_2
Cu1 N3 1.994(4) .
Cu1 N3 1.994(4) 2_655
Cu1 N1 2.055(3) .
Cu1 N1 2.055(3) 2_655
Cl1 O2 1.199(8) 2_655
Cl1 O2 1.199(8) .
Cl1 O1 1.340(12) 2_655
Cl1 O1 1.340(12) .
N3 C11 1.345(6) .
N3 C15 1.350(6) .
N1 C10 1.329(6) .
N1 C1 1.368(5) .
N2 C9 1.305(7) .
N2 C8 1.368(6) .
C1 C2 1.406(6) .
C1 C8 1.407(6) .
C8 C7 1.406(7) .
C2 C3 1.383(6) .
C10 C9 1.409(6) .
C10 C11 1.492(7) .
C11 C12 1.389(7) .
C6 C7 1.368(8) .
C6 C3 1.413(8) .
C6 C5 1.512(7) .
C3 C4 1.514(8) .
C13 C14 1.354(11) .
C13 C12 1.406(10) .
C15 C14 1.350(9) .
O1 O1 1.64(3) 2_655
